data_4033016
loop_
_publ_author_name
'Li, Xue-Song'
'Han, Ya-Ping'
'Zhu, Xin-Yu'
'Li, Ming'
'Wei, Wan-Xu'
'Liang, Yong-Min'

_publ_section_title
;
 Synthesis of Organophosphorus Compounds through Copper-Catalyzed
 Annulation Involving C-O and C-P Bond Formations.
;
_journal_issue 21
_journal_name_full 'The Journal of organic chemistry'
_journal_page_first 11636
_journal_page_last 11643
_journal_paper_doi 10.1021/acs.joc.7b01947
_journal_volume 82
_journal_year 2017
_chemical_formula_moiety 'C33 H25 O3 P'
_chemical_formula_sum 'C33 H25 O3 P'
_chemical_formula_weight 500.50
_chemical_name_systematic
;
 ? 
;
_space_group_crystal_system orthorhombic
_space_group_IT_number 61
_space_group_name_Hall '-P 2ac 2ab'
_space_group_name_H-M_alt 'P b c a'
_symmetry_space_group_name_Hall '-P 2ac 2ab'
_symmetry_space_group_name_H-M 'P b c a'
_atom_sites_solution_hydrogens geom
_atom_sites_solution_primary direct
_atom_sites_solution_secondary difmap
_audit_creation_date 2017-05-05
_audit_creation_method
;
Olex2 1.2
(compiled 2017.03.28 svn.r3405 for OlexSys, GUI svn.r5335)
;
_cell_angle_alpha 90.00
_cell_angle_beta 90.00
_cell_angle_gamma 90.00
_cell_formula_units_Z 8
_cell_length_a 18.1366(10)
_cell_length_b 13.9563(6)
_cell_length_c 19.6941(9)
_cell_measurement_reflns_used 1749
_cell_measurement_temperature 288.78(10)
_cell_measurement_theta_max 25.7970
_cell_measurement_theta_min 3.7400
_cell_volume 4985.0(4)
_computing_cell_refinement
;
CrysAlisPro, Agilent Technologies,
Version 1.171.36.28 (release 01-02-2013 CrysAlis171 .NET)
(compiled Feb  1 2013,16:14:44)
;
_computing_data_collection
;
CrysAlisPro, Agilent Technologies,
Version 1.171.36.28 (release 01-02-2013 CrysAlis171 .NET)
(compiled Feb  1 2013,16:14:44)
;
_computing_data_reduction
;
CrysAlisPro, Agilent Technologies,
Version 1.171.36.28 (release 01-02-2013 CrysAlis171 .NET)
(compiled Feb  1 2013,16:14:44)
;
_computing_molecular_graphics 'Olex2 (Dolomanov et al., 2009)'
_computing_publication_material 'Olex2 (Dolomanov et al., 2009)'
_computing_structure_refinement 'ShelXL (Sheldrick, 2015)'
_computing_structure_solution 'ShelXS (Sheldrick, 2008)'
_diffrn_ambient_temperature 288.78(10)
_diffrn_detector_area_resol_mean 16.0733
_diffrn_measured_fraction_theta_full 0.998
_diffrn_measured_fraction_theta_max 0.998
_diffrn_measurement_details
;
#__ type_ start__ end____ width___ exp.time_
  1 omega  -10.00   25.00   1.0000   10.0000
omega____ theta____ kappa____ phi______ frames
    -      -19.5055  -99.0000  120.0000 35

#__ type_ start__ end____ width___ exp.time_
  2 omega  -52.00   72.00   1.0000   10.0000
omega____ theta____ kappa____ phi______ frames
    -       22.7867  -19.0000   60.0000 124

#__ type_ start__ end____ width___ exp.time_
  3 omega  -49.00  -13.00   1.0000   10.0000
omega____ theta____ kappa____ phi______ frames
    -       22.7867  -77.0000 -150.0000 36
;
_diffrn_measurement_device_type 'SuperNova, Dual, Cu at zero, Eos'
_diffrn_measurement_method '\w scans'
_diffrn_orient_matrix_UB_11 -0.0054927000
_diffrn_orient_matrix_UB_12 0.0039233000
_diffrn_orient_matrix_UB_13 -0.0355753000
_diffrn_orient_matrix_UB_21 0.0364709000
_diffrn_orient_matrix_UB_22 -0.0164217000
_diffrn_orient_matrix_UB_23 -0.0056843000
_diffrn_orient_matrix_UB_31 -0.0129231000
_diffrn_orient_matrix_UB_32 -0.0479415000
_diffrn_orient_matrix_UB_33 -0.0009726000
_diffrn_radiation_monochromator mirror
_diffrn_radiation_type MoK\a
_diffrn_radiation_wavelength 0.71073
_diffrn_reflns_av_R_equivalents 0.0688
_diffrn_reflns_av_unetI/netI 0.0824
_diffrn_reflns_limit_h_max 22
_diffrn_reflns_limit_h_min -10
_diffrn_reflns_limit_k_max 17
_diffrn_reflns_limit_k_min -15
_diffrn_reflns_limit_l_max 24
_diffrn_reflns_limit_l_min -19
_diffrn_reflns_number 15254
_diffrn_reflns_theta_full 26.02
_diffrn_reflns_theta_max 26.02
_diffrn_reflns_theta_min 3.29
_diffrn_source 'SuperNova (Mo) X-ray Source'
_exptl_absorpt_coefficient_mu 0.145
_exptl_absorpt_correction_T_max 1.00000
_exptl_absorpt_correction_T_min 0.75729
_exptl_absorpt_correction_type multi-scan
_exptl_absorpt_process_details
;
CrysAlisPro, Agilent Technologies,
Version 1.171.36.28 (release 01-02-2013 CrysAlis171 .NET)
(compiled Feb  1 2013,16:14:44)
Empirical absorption correction using spherical harmonics,
 implemented in SCALE3 ABSPACK scaling algorithm.
;
_exptl_crystal_colour 'clear light colourless'
_exptl_crystal_colour_lustre clear
_exptl_crystal_colour_modifier light
_exptl_crystal_colour_primary colourless
_exptl_crystal_density_diffrn 1.334
_exptl_crystal_density_method 'not measured'
_exptl_crystal_description block
_exptl_crystal_F_000 2096
_exptl_crystal_size_max 0.21
_exptl_crystal_size_mid 0.15
_exptl_crystal_size_min 0.14
_refine_diff_density_max 0.266
_refine_diff_density_min -0.386
_refine_diff_density_rms 0.058
_refine_ls_extinction_method none
_refine_ls_goodness_of_fit_ref 1.046
_refine_ls_hydrogen_treatment constr
_refine_ls_matrix_type full
_refine_ls_number_parameters 335
_refine_ls_number_reflns 4905
_refine_ls_number_restraints 0
_refine_ls_restrained_S_all 1.046
_refine_ls_R_factor_all 0.1169
_refine_ls_R_factor_gt 0.0634
_refine_ls_shift/su_max 0.000
_refine_ls_shift/su_mean 0.000
_refine_ls_structure_factor_coef Fsqd
_refine_ls_weighting_details 'calc w=1/[\s^2^(Fo^2^)+(0.0445P)^2^+1.3314P] where P=(Fo^2^+2Fc^2^)/3'
_refine_ls_weighting_scheme calc
_refine_ls_wR_factor_gt 0.1245
_refine_ls_wR_factor_ref 0.1585
_reflns_number_gt 2850
_reflns_number_total 4905
_reflns_threshold_expression >2sigma(I)
_cod_data_source_file jo7b01947_si_002.cif
_cod_data_source_block hanyp_0505
_cod_depositor_comments 'Adding full bibliography for 4033015--4033016.cif.'
_cod_original_cell_volume 4984.9(4)
_cod_database_code 4033016
_reflns_odcompleteness_completeness 99.61
_reflns_odcompleteness_iscentric 1
_reflns_odcompleteness_theta 26.32
_olex2_refinement_description
;
1. Fixed Uiso
 At 1.2 times of:
  All C(H) groups
 At 1.5 times of:
  All O(H) groups
2.a Aromatic/amide H refined with riding coordinates:
 C4(H4), C5(H5), C6(H6), C7(H7), C11(H11), C12(H12), C13(H13), C14(H14),
 C15(H15), C17(H17), C18(H18), C19(H19), C20(H20), C21(H21), C23(H23), C24(H24),
  C25(H25), C26(H26), C27(H27), C29(H29), C30(H30), C31(H31), C32(H32), C33(H33)
2.b Idealised tetrahedral OH refined as rotating group:
 O2(H2)
;
_olex2_date_sample_data_collection 2017-05-05
_olex2_submission_special_instructions 'No special instructions were received'

loop_
_space_group_symop_id
_space_group_symop_operation_xyz
1 'x, y, z'
2 '-x+1/2, -y, z+1/2'
3 'x+1/2, -y+1/2, -z'
4 '-x, y+1/2, -z+1/2'
5 '-x, -y, -z'
6 'x-1/2, y, -z-1/2'
7 '-x-1/2, y-1/2, z'
8 'x, -y-1/2, z-1/2'

loop_
_atom_site_label
_atom_site_type_symbol
_atom_site_fract_x
_atom_site_fract_y
_atom_site_fract_z
_atom_site_U_iso_or_equiv
_atom_site_adp_type
_atom_site_occupancy
_atom_site_calc_flag
_atom_site_refinement_flags_posn
P1 P 0.04556(5) 0.50827(5) 0.13837(4) 0.0350(2) Uani 1 d .
O1 O 0.11598(13) 0.76078(13) 0.20820(9) 0.0380(6) Uani 1 d .
O2 O 0.11941(13) 0.68623(14) 0.03926(10) 0.0437(6) Uani 1 d .
H2 H 0.1047 0.6307 0.0407 0.066 Uiso 1 calc GR
O3 O 0.06146(14) 0.51560(14) 0.06461(10) 0.0454(6) Uani 1 d .
C1 C 0.09266(18) 0.6984(2) 0.15875(14) 0.0350(8) Uani 1 d .
C2 C 0.08063(19) 0.6093(2) 0.18449(13) 0.0334(8) Uani 1 d .
C3 C 0.09717(18) 0.6158(2) 0.25712(13) 0.0330(8) Uani 1 d .
C4 C 0.09410(19) 0.5534(2) 0.31264(14) 0.0390(8) Uani 1 d .
H4 H 0.0796 0.4899 0.3071 0.047 Uiso 1 calc R
C5 C 0.1132(2) 0.5885(2) 0.37589(15) 0.0443(9) Uani 1 d .
H5 H 0.1107 0.5481 0.4134 0.053 Uiso 1 calc R
C6 C 0.1360(2) 0.6825(2) 0.38468(16) 0.0471(9) Uani 1 d .
H6 H 0.1489 0.7038 0.4278 0.056 Uiso 1 calc R
C7 C 0.1399(2) 0.7448(2) 0.33067(15) 0.0434(9) Uani 1 d .
H7 H 0.1555 0.8078 0.3360 0.052 Uiso 1 calc R
C8 C 0.11944(18) 0.7091(2) 0.26825(14) 0.0357(8) Uani 1 d .
C9 C 0.0804(2) 0.7422(2) 0.08791(14) 0.0350(8) Uani 1 d .
C10 C 0.1136(2) 0.8431(2) 0.08179(14) 0.0408(9) Uani 1 d .
C11 C 0.0712(3) 0.9255(2) 0.08120(17) 0.0586(11) Uani 1 d .
H11 H 0.0205 0.9214 0.0873 0.070 Uiso 1 calc R
C12 C 0.1045(3) 1.0148(3) 0.0715(2) 0.0711(13) Uani 1 d .
H12 H 0.0757 1.0700 0.0714 0.085 Uiso 1 calc R
C13 C 0.1792(3) 1.0216(3) 0.0621(2) 0.0710(14) Uani 1 d .
H13 H 0.2012 1.0811 0.0557 0.085 Uiso 1 calc R
C14 C 0.2208(3) 0.9409(3) 0.06234(17) 0.0618(12) Uani 1 d .
H14 H 0.2715 0.9454 0.0557 0.074 Uiso 1 calc R
C15 C 0.1888(2) 0.8520(2) 0.07236(16) 0.0511(10) Uani 1 d .
H15 H 0.2183 0.7975 0.0727 0.061 Uiso 1 calc R
C16 C -0.0029(2) 0.7435(2) 0.07390(14) 0.0363(8) Uani 1 d .
C17 C -0.0528(2) 0.7682(2) 0.12369(16) 0.0499(10) Uani 1 d .
H17 H -0.0359 0.7803 0.1675 0.060 Uiso 1 calc R
C18 C -0.1272(2) 0.7756(3) 0.11023(19) 0.0617(11) Uani 1 d .
H18 H -0.1597 0.7938 0.1444 0.074 Uiso 1 calc R
C19 C -0.1537(2) 0.7558(3) 0.04564(19) 0.0596(11) Uani 1 d .
H19 H -0.2038 0.7599 0.0363 0.071 Uiso 1 calc R
C20 C -0.1047(2) 0.7303(3) -0.00408(17) 0.0546(10) Uani 1 d .
H20 H -0.1220 0.7170 -0.0475 0.065 Uiso 1 calc R
C21 C -0.0298(2) 0.7241(2) 0.00928(15) 0.0465(9) Uani 1 d .
H21 H 0.0026 0.7069 -0.0252 0.056 Uiso 1 calc R
C22 C -0.05117(19) 0.50157(18) 0.15596(15) 0.0342(7) Uani 1 d .
C23 C -0.1003(2) 0.5107(2) 0.10207(17) 0.0492(10) Uani 1 d .
H23 H -0.0829 0.5167 0.0578 0.059 Uiso 1 calc R
C24 C -0.1758(2) 0.5108(3) 0.1151(2) 0.0615(11) Uani 1 d .
H24 H -0.2091 0.5167 0.0794 0.074 Uiso 1 calc R
C25 C -0.2011(2) 0.5021(2) 0.1806(2) 0.0549(10) Uani 1 d .
H25 H -0.2515 0.5037 0.1891 0.066 Uiso 1 calc R
C26 C -0.1529(2) 0.4911(2) 0.23333(18) 0.0483(9) Uani 1 d .
H26 H -0.1708 0.4835 0.2773 0.058 Uiso 1 calc R
C27 C -0.0786(2) 0.4913(2) 0.22167(16) 0.0420(8) Uani 1 d .
H27 H -0.0461 0.4845 0.2579 0.050 Uiso 1 calc R
C28 C 0.08730(19) 0.4038(2) 0.17501(14) 0.0348(8) Uani 1 d .
C29 C 0.1620(2) 0.4049(2) 0.19127(16) 0.0436(9) Uani 1 d .
H29 H 0.1880 0.4623 0.1900 0.052 Uiso 1 calc R
C30 C 0.1976(2) 0.3211(3) 0.20929(17) 0.0547(10) Uani 1 d .
H30 H 0.2474 0.3225 0.2203 0.066 Uiso 1 calc R
C31 C 0.1601(3) 0.2363(3) 0.21097(19) 0.0609(12) Uani 1 d .
H31 H 0.1846 0.1800 0.2223 0.073 Uiso 1 calc R
C32 C 0.0857(3) 0.2340(2) 0.19593(18) 0.0548(11) Uani 1 d .
H32 H 0.0600 0.1764 0.1980 0.066 Uiso 1 calc R
C33 C 0.0495(2) 0.3175(2) 0.17776(15) 0.0439(9) Uani 1 d .
H33 H -0.0005 0.3157 0.1674 0.053 Uiso 1 calc R

loop_
_atom_site_aniso_label
_atom_site_aniso_U_11
_atom_site_aniso_U_22
_atom_site_aniso_U_33
_atom_site_aniso_U_23
_atom_site_aniso_U_13
_atom_site_aniso_U_12
P1 0.0430(6) 0.0340(4) 0.0281(4) -0.0006(3) 0.0008(4) -0.0024(4)
O1 0.0537(16) 0.0334(11) 0.0269(10) -0.0005(8) -0.0028(10) -0.0056(11)
O2 0.0612(18) 0.0392(12) 0.0307(11) -0.0010(10) 0.0113(11) -0.0015(12)
O3 0.0646(18) 0.0447(12) 0.0268(11) -0.0021(9) 0.0031(11) -0.0043(12)
C1 0.041(2) 0.0381(17) 0.0262(15) -0.0028(13) -0.0002(15) -0.0012(16)
C2 0.040(2) 0.0358(16) 0.0246(14) 0.0010(12) -0.0003(14) 0.0018(15)
C3 0.037(2) 0.0379(17) 0.0241(14) -0.0003(12) -0.0043(14) 0.0037(15)
C4 0.043(2) 0.0423(18) 0.0321(16) 0.0060(13) 0.0020(15) -0.0022(17)
C5 0.047(2) 0.056(2) 0.0293(16) 0.0099(15) 0.0009(16) 0.0064(19)
C6 0.051(3) 0.062(2) 0.0282(16) -0.0068(15) -0.0018(17) 0.001(2)
C7 0.050(2) 0.0419(18) 0.0389(18) -0.0058(14) -0.0038(17) -0.0038(17)
C8 0.039(2) 0.0391(17) 0.0285(15) 0.0015(13) 0.0021(15) -0.0006(16)
C9 0.052(2) 0.0288(15) 0.0241(14) 0.0019(12) 0.0009(15) -0.0003(16)
C10 0.057(3) 0.0415(19) 0.0238(15) 0.0038(13) -0.0007(17) -0.0005(19)
C11 0.077(3) 0.040(2) 0.059(2) 0.0010(17) 0.001(2) -0.001(2)
C12 0.096(4) 0.040(2) 0.077(3) 0.0047(19) -0.006(3) -0.001(3)
C13 0.107(4) 0.052(3) 0.054(2) 0.0099(18) -0.007(3) -0.026(3)
C14 0.070(3) 0.067(3) 0.048(2) 0.0126(19) 0.002(2) -0.026(2)
C15 0.061(3) 0.050(2) 0.0419(19) 0.0055(16) -0.003(2) -0.005(2)
C16 0.047(2) 0.0364(17) 0.0253(15) 0.0037(12) 0.0022(15) -0.0028(17)
C17 0.054(3) 0.065(2) 0.0303(16) -0.0004(16) -0.0002(18) 0.004(2)
C18 0.058(3) 0.081(3) 0.046(2) 0.0011(19) 0.006(2) 0.014(2)
C19 0.050(3) 0.074(3) 0.055(2) 0.0131(19) -0.007(2) 0.003(2)
C20 0.061(3) 0.066(2) 0.0370(19) 0.0022(17) -0.010(2) 0.005(2)
C21 0.057(3) 0.054(2) 0.0277(16) -0.0006(14) -0.0013(17) -0.002(2)
C22 0.038(2) 0.0244(15) 0.0402(17) -0.0016(13) -0.0033(16) -0.0015(14)
C23 0.049(3) 0.058(2) 0.0404(19) 0.0091(16) -0.0057(18) -0.005(2)
C24 0.049(3) 0.071(3) 0.064(3) 0.023(2) -0.015(2) 0.000(2)
C25 0.037(2) 0.051(2) 0.077(3) 0.0101(19) 0.003(2) 0.0044(19)
C26 0.052(3) 0.046(2) 0.047(2) -0.0028(16) 0.005(2) -0.0001(19)
C27 0.045(2) 0.0429(19) 0.0384(18) -0.0042(14) -0.0027(17) -0.0008(18)
C28 0.039(2) 0.0309(16) 0.0351(16) -0.0020(13) 0.0038(16) -0.0018(16)
C29 0.045(2) 0.0374(18) 0.0483(19) -0.0013(15) 0.0004(18) -0.0024(18)
C30 0.051(3) 0.055(2) 0.059(2) 0.0053(18) 0.002(2) 0.014(2)
C31 0.076(3) 0.043(2) 0.064(2) 0.0108(17) 0.005(2) 0.016(2)
C32 0.072(3) 0.0329(19) 0.059(2) 0.0056(16) 0.016(2) -0.004(2)
C33 0.045(2) 0.0421(18) 0.0446(19) -0.0001(15) 0.0052(17) -0.0018(18)

loop_
_atom_type_symbol
_atom_type_description
_atom_type_scat_dispersion_real
_atom_type_scat_dispersion_imag
_atom_type_scat_source
C C 0.0033 0.0016 'International Tables Vol C Tables 4.2.6.8 and 6.1.1.4'
H H 0.0000 0.0000 'International Tables Vol C Tables 4.2.6.8 and 6.1.1.4'
O O 0.0106 0.0060 'International Tables Vol C Tables 4.2.6.8 and 6.1.1.4'
P P 0.1023 0.0942 'International Tables Vol C Tables 4.2.6.8 and 6.1.1.4'

loop_
_geom_angle_atom_site_label_1
_geom_angle_atom_site_label_2
_geom_angle_atom_site_label_3
_geom_angle
O3 P1 C2 111.86(13)
O3 P1 C22 112.53(15)
O3 P1 C28 111.56(13)
C2 P1 C28 106.61(14)
C22 P1 C2 106.89(14)
C22 P1 C28 107.04(15)
C1 O1 C8 106.8(2)
C9 O2 H2 109.5
O1 C1 C9 115.9(2)
C2 C1 O1 111.4(2)
C2 C1 C9 132.6(3)
C1 C2 P1 125.9(2)
C1 C2 C3 105.9(2)
C3 C2 P1 128.0(2)
C4 C3 C2 135.8(3)
C8 C3 C2 105.9(2)
C8 C3 C4 118.3(3)
C3 C4 H4 120.9
C5 C4 C3 118.3(3)
C5 C4 H4 120.9
C4 C5 H5 119.2
C4 C5 C6 121.5(3)
C6 C5 H5 119.2
C5 C6 H6 119.4
C7 C6 C5 121.1(3)
C7 C6 H6 119.4
C6 C7 H7 121.7
C6 C7 C8 116.6(3)
C8 C7 H7 121.7
C3 C8 O1 110.0(2)
C7 C8 O1 125.8(3)
C7 C8 C3 124.2(3)
O2 C9 C1 108.7(2)
O2 C9 C10 104.8(3)
O2 C9 C16 112.0(2)
C10 C9 C1 112.2(2)
C10 C9 C16 111.1(3)
C16 C9 C1 108.0(3)
C11 C10 C9 123.1(4)
C15 C10 C9 118.6(3)
C15 C10 C11 118.2(3)
C10 C11 H11 119.9
C10 C11 C12 120.3(4)
C12 C11 H11 119.9
C11 C12 H12 119.8
C13 C12 C11 120.4(4)
C13 C12 H12 119.8
C12 C13 H13 120.2
C14 C13 C12 119.5(4)
C14 C13 H13 120.2
C13 C14 H14 119.6
C13 C14 C15 120.7(4)
C15 C14 H14 119.6
C10 C15 C14 120.9(4)
C10 C15 H15 119.5
C14 C15 H15 119.5
C17 C16 C9 121.4(3)
C17 C16 C21 118.0(3)
C21 C16 C9 120.5(3)
C16 C17 H17 119.2
C16 C17 C18 121.6(3)
C18 C17 H17 119.2
C17 C18 H18 120.0
C17 C18 C19 120.0(4)
C19 C18 H18 120.0
C18 C19 H19 120.6
C20 C19 C18 118.9(4)
C20 C19 H19 120.6
C19 C20 H20 119.5
C19 C20 C21 121.1(3)
C21 C20 H20 119.5
C16 C21 H21 119.8
C20 C21 C16 120.4(3)
C20 C21 H21 119.8
C23 C22 P1 118.4(3)
C23 C22 C27 119.3(3)
C27 C22 P1 122.3(3)
C22 C23 H23 120.3
C24 C23 C22 119.3(3)
C24 C23 H23 120.3
C23 C24 H24 120.0
C25 C24 C23 120.1(4)
C25 C24 H24 120.0
C24 C25 H25 119.7
C26 C25 C24 120.7(4)
C26 C25 H25 119.7
C25 C26 H26 119.9
C25 C26 C27 120.2(3)
C27 C26 H26 119.9
C22 C27 H27 119.8
C26 C27 C22 120.5(3)
C26 C27 H27 119.8
C29 C28 P1 119.6(2)
C33 C28 P1 120.8(3)
C33 C28 C29 118.8(3)
C28 C29 H29 119.9
C30 C29 C28 120.3(3)
C30 C29 H29 119.9
C29 C30 H30 119.8
C31 C30 C29 120.4(4)
C31 C30 H30 119.8
C30 C31 H31 119.9
C30 C31 C32 120.1(4)
C32 C31 H31 119.9
C31 C32 H32 120.0
C31 C32 C33 119.9(3)
C33 C32 H32 120.0
C28 C33 H33 119.8
C32 C33 C28 120.4(4)
C32 C33 H33 119.8

loop_
_geom_bond_atom_site_label_1
_geom_bond_atom_site_label_2
_geom_bond_distance
P1 O3 1.485(2)
P1 C2 1.794(3)
P1 C22 1.791(3)
P1 C28 1.795(3)
O1 C1 1.373(3)
O1 C8 1.387(3)
O2 H2 0.8200
O2 C9 1.424(3)
C1 C2 1.360(4)
C1 C9 1.539(4)
C2 C3 1.464(4)
C3 C4 1.399(4)
C3 C8 1.380(4)
C4 H4 0.9300
C4 C5 1.382(4)
C5 H5 0.9300
C5 C6 1.386(4)
C6 H6 0.9300
C6 C7 1.376(4)
C7 H7 0.9300
C7 C8 1.377(4)
C9 C10 1.535(4)
C9 C16 1.536(5)
C10 C11 1.383(5)
C10 C15 1.383(5)
C11 H11 0.9300
C11 C12 1.398(5)
C12 H12 0.9300
C12 C13 1.371(6)
C13 H13 0.9300
C13 C14 1.356(6)
C14 H14 0.9300
C14 C15 1.385(5)
C15 H15 0.9300
C16 C17 1.379(4)
C16 C21 1.390(4)
C17 H17 0.9300
C17 C18 1.379(5)
C18 H18 0.9300
C18 C19 1.387(5)
C19 H19 0.9300
C19 C20 1.369(5)
C20 H20 0.9300
C20 C21 1.386(5)
C21 H21 0.9300
C22 C23 1.392(4)
C22 C27 1.394(4)
C23 H23 0.9300
C23 C24 1.392(5)
C24 H24 0.9300
C24 C25 1.375(5)
C25 H25 0.9300
C25 C26 1.366(5)
C26 H26 0.9300
C26 C27 1.368(5)
C27 H27 0.9300
C28 C29 1.392(5)
C28 C33 1.386(4)
C29 H29 0.9300
C29 C30 1.383(4)
C30 H30 0.9300
C30 C31 1.365(5)
C31 H31 0.9300
C31 C32 1.381(6)
C32 H32 0.9300
C32 C33 1.386(5)
C33 H33 0.9300

loop_
_geom_torsion_atom_site_label_1
_geom_torsion_atom_site_label_2
_geom_torsion_atom_site_label_3
_geom_torsion_atom_site_label_4
_geom_torsion
P1 C2 C3 C4 1.4(6)
P1 C2 C3 C8 -177.3(3)
P1 C22 C23 C24 -176.6(3)
P1 C22 C27 C26 176.8(2)
P1 C28 C29 C30 -169.7(2)
P1 C28 C33 C32 169.6(2)
O1 C1 C2 P1 176.7(2)
O1 C1 C2 C3 0.6(4)
O1 C1 C9 O2 128.6(3)
O1 C1 C9 C10 13.2(4)
O1 C1 C9 C16 -109.7(3)
O2 C9 C10 C11 136.4(3)
O2 C9 C10 C15 -39.6(4)
O2 C9 C16 C17 160.7(3)
O2 C9 C16 C21 -22.4(4)
O3 P1 C2 C1 25.7(4)
O3 P1 C2 C3 -159.0(3)
O3 P1 C22 C23 -4.6(3)
O3 P1 C22 C27 177.9(2)
O3 P1 C28 C29 79.6(3)
O3 P1 C28 C33 -90.4(3)
C1 O1 C8 C3 -1.2(4)
C1 O1 C8 C7 -179.5(3)
C1 C2 C3 C4 177.4(4)
C1 C2 C3 C8 -1.2(4)
C1 C9 C10 C11 -105.8(4)
C1 C9 C10 C15 78.2(4)
C1 C9 C16 C17 41.0(4)
C1 C9 C16 C21 -142.1(3)
C2 P1 C22 C23 118.6(2)
C2 P1 C22 C27 -58.9(3)
C2 P1 C28 C29 -42.8(3)
C2 P1 C28 C33 147.2(2)
C2 C1 C9 O2 -56.2(5)
C2 C1 C9 C10 -171.6(4)
C2 C1 C9 C16 65.5(4)
C2 C3 C4 C5 -178.2(4)
C2 C3 C8 O1 1.5(4)
C2 C3 C8 C7 179.8(3)
C3 C4 C5 C6 -1.0(5)
C4 C3 C8 O1 -177.5(3)
C4 C3 C8 C7 0.9(5)
C4 C5 C6 C7 0.6(6)
C5 C6 C7 C8 0.5(5)
C6 C7 C8 O1 176.8(3)
C6 C7 C8 C3 -1.3(5)
C8 O1 C1 C2 0.4(4)
C8 O1 C1 C9 176.6(3)
C8 C3 C4 C5 0.3(5)
C9 C1 C2 P1 1.4(6)
C9 C1 C2 C3 -174.8(3)
C9 C10 C11 C12 -176.2(3)
C9 C10 C15 C14 176.0(3)
C9 C16 C17 C18 175.7(3)
C9 C16 C21 C20 -176.5(3)
C10 C9 C16 C17 -82.5(3)
C10 C9 C16 C21 94.4(3)
C10 C11 C12 C13 0.4(6)
C11 C10 C15 C14 -0.2(5)
C11 C12 C13 C14 0.0(6)
C12 C13 C14 C15 -0.4(6)
C13 C14 C15 C10 0.6(5)
C15 C10 C11 C12 -0.2(5)
C16 C9 C10 C11 15.3(4)
C16 C9 C10 C15 -160.7(3)
C16 C17 C18 C19 1.4(6)
C17 C16 C21 C20 0.4(5)
C17 C18 C19 C20 -0.8(6)
C18 C19 C20 C21 0.0(6)
C19 C20 C21 C16 0.2(5)
C21 C16 C17 C18 -1.2(5)
C22 P1 C2 C1 -97.9(3)
C22 P1 C2 C3 77.4(3)
C22 P1 C28 C29 -156.9(2)
C22 P1 C28 C33 33.1(3)
C22 C23 C24 C25 0.1(5)
C23 C22 C27 C26 -0.7(4)
C23 C24 C25 C26 -1.5(5)
C24 C25 C26 C27 1.8(5)
C25 C26 C27 C22 -0.7(5)
C27 C22 C23 C24 0.9(5)
C28 P1 C2 C1 147.9(3)
C28 P1 C2 C3 -36.8(3)
C28 P1 C22 C23 -127.5(2)
C28 P1 C22 C27 55.0(3)
C28 C29 C30 C31 0.3(5)
C29 C28 C33 C32 -0.5(5)
C29 C30 C31 C32 -1.3(6)
C30 C31 C32 C33 1.3(6)
C31 C32 C33 C28 -0.4(5)
C33 C28 C29 C30 0.5(5)
